data_7202263
loop_
_publ_author_name
'Mondal, Pallab'
'Karmakar, Anirban'
'Singh, W. Marjit'
'Baruah, Jubaraj B.'

_publ_section_title
;
 Crystal packing in some flexible carboxylic acids and esters attached
 to a naphthalene ring
;
_journal_issue 11
_journal_name_full CrystEngComm
_journal_page_first 1550
_journal_paper_doi 10.1039/b808399a
_journal_volume 10
_journal_year 2008
_chemical_formula_sum 'C16 H16 O6'
_chemical_formula_weight 304.29
_chemical_name_systematic
;
?
;
_space_group_IT_number 64
_symmetry_cell_setting orthorhombic
_symmetry_space_group_name_Hall '-C 2ac 2'
_symmetry_space_group_name_H-M 'C m c a'
_atom_sites_solution_hydrogens geom
_atom_sites_solution_primary direct
_atom_sites_solution_secondary difmap
_audit_creation_method SHELXL-97
_cell_angle_alpha 90.00
_cell_angle_beta 90.00
_cell_angle_gamma 90.00
_cell_formula_units_Z 8
_cell_length_a 6.7148(3)
_cell_length_b 16.6214(6)
_cell_length_c 27.1596(10)
_cell_measurement_reflns_used 3697
_cell_measurement_temperature 296(2)
_cell_measurement_theta_max 0.00
_cell_measurement_theta_min 0.00
_cell_volume 3031.3(2)
_computing_cell_refinement 'Bruker SMART'
_computing_data_collection 'Bruker SMART'
_computing_data_reduction 'Bruker SAINT'
_computing_molecular_graphics 'Bruker SHELXTL'
_computing_publication_material 'Bruker SHELXTL'
_computing_structure_refinement 'SHELXL-97 (Sheldrick, 1997)'
_computing_structure_solution 'SHELXS-97 (Sheldrick, 1990)'
_diffrn_ambient_temperature 296(2)
_diffrn_measured_fraction_theta_full 0.965
_diffrn_measured_fraction_theta_max 0.965
_diffrn_measurement_device_type 'CCD area detector'
_diffrn_measurement_method 'phi and omega scans'
_diffrn_radiation_monochromator graphite
_diffrn_radiation_source 'fine-focus sealed tube'
_diffrn_radiation_type MoK\a
_diffrn_radiation_wavelength 0.71073
_diffrn_reflns_av_R_equivalents 0.0499
_diffrn_reflns_av_sigmaI/netI 0.0282
_diffrn_reflns_limit_h_max 7
_diffrn_reflns_limit_h_min -7
_diffrn_reflns_limit_k_max 18
_diffrn_reflns_limit_k_min -16
_diffrn_reflns_limit_l_max 30
_diffrn_reflns_limit_l_min -32
_diffrn_reflns_number 10265
_diffrn_reflns_theta_full 25.50
_diffrn_reflns_theta_max 25.50
_diffrn_reflns_theta_min 1.50
_exptl_absorpt_coefficient_mu 0.103
_exptl_absorpt_correction_type none
_exptl_crystal_colour Brown
_exptl_crystal_density_diffrn 1.334
_exptl_crystal_density_method 'not measured'
_exptl_crystal_description Blocks
_exptl_crystal_F_000 1280
_exptl_crystal_size_max 0.41
_exptl_crystal_size_mid 0.32
_exptl_crystal_size_min 0.25
_refine_diff_density_max 0.244
_refine_diff_density_min -0.348
_refine_diff_density_rms 0.060
_refine_ls_extinction_method none
_refine_ls_goodness_of_fit_ref 1.158
_refine_ls_hydrogen_treatment mixed
_refine_ls_matrix_type full
_refine_ls_number_parameters 155
_refine_ls_number_reflns 1485
_refine_ls_number_restraints 0
_refine_ls_restrained_S_all 1.158
_refine_ls_R_factor_all 0.1064
_refine_ls_R_factor_gt 0.0676
_refine_ls_shift/su_max 0.000
_refine_ls_shift/su_mean 0.000
_refine_ls_structure_factor_coef Fsqd
_refine_ls_weighting_details 'calc w=1/[\s^2^(Fo^2^)+(0.0894P)^2^+8.2933P] where P=(Fo^2^+2Fc^2^)/3'
_refine_ls_weighting_scheme calc
_refine_ls_wR_factor_gt 0.1917
_refine_ls_wR_factor_ref 0.2404
_reflns_number_gt 919
_reflns_number_total 1485
_reflns_threshold_expression >2sigma(I)
_cod_data_source_file b808399a.txt
_cod_data_source_block 13diester_2
_cod_depositor_comments
;
The following automatic conversions were performed:
'_symmetry_cell_setting' value 'Orthorhombic' changed to 'orthorhombic'
according to '/home/saulius/struct/CIF-dictionaries/cif_core.dic'
dictionary named 'cif_core.dic' version 2.4.1 from 2010-06-29.

Automatic conversion script
Id: cif_fix_enum 1527 2010-12-29 10:47:43Z saulius 
;
_cod_original_sg_symbol_H-M Cmca
_cod_database_code 7202263

loop_
_symmetry_equiv_pos_as_xyz
'x, y, z'
'-x, -y+1/2, z+1/2'
'x, -y, -z'
'-x, y+1/2, -z+1/2'
'x+1/2, y+1/2, z'
'-x+1/2, -y+1, z+1/2'
'x+1/2, -y+1/2, -z'
'-x+1/2, y+1, -z+1/2'
'-x, -y, -z'
'x, y-1/2, -z-1/2'
'-x, y, z'
'x, -y-1/2, z-1/2'
'-x+1/2, -y+1/2, -z'
'x+1/2, y, -z-1/2'
'-x+1/2, y+1/2, z'
'x+1/2, -y, z-1/2'

loop_
_atom_site_label
_atom_site_type_symbol
_atom_site_fract_x
_atom_site_fract_y
_atom_site_fract_z
_atom_site_U_iso_or_equiv
_atom_site_adp_type
_atom_site_occupancy
_atom_site_symmetry_multiplicity
_atom_site_calc_flag
_atom_site_refinement_flags
_atom_site_disorder_assembly
_atom_site_disorder_group
O1 O 0.0000 0.1919(2) 0.14662(12) 0.0562(11) Uani 1 2 d S . .
O2 O 0.0000 -0.0073(2) 0.10314(14) 0.0772(15) Uani 1 2 d S . .
O3 O 0.0000 0.1085(2) 0.06116(15) 0.0824(16) Uani 1 2 d S . .
O4 O 0.0000 0.2042(2) 0.32137(12) 0.0548(11) Uani 1 2 d S . .
O5 O 0.0000 0.2357(2) 0.44968(14) 0.0751(14) Uani 1 2 d S . .
O6 O 0.0000 0.1213(3) 0.40713(16) 0.0942(19) Uani 1 2 d S . .
C1 C 0.0000 0.3574(3) 0.1381(2) 0.0536(15) Uani 1 2 d S . .
H1 H 0.0000 0.3269 0.1094 0.064 Uiso 1 2 calc SR . .
C2 C 0.0000 0.4391(4) 0.1349(2) 0.0667(17) Uani 1 2 d S . .
H2 H 0.0000 0.4636 0.1041 0.080 Uiso 1 2 calc SR . .
C3 C 0.0000 0.4865(3) 0.1774(2) 0.0604(16) Uani 1 2 d S . .
H3 H 0.0000 0.5423 0.1749 0.073 Uiso 1 2 calc SR . .
C4 C 0.0000 0.4505(4) 0.2228(2) 0.0593(16) Uani 1 2 d S . .
H4 H 0.0000 0.4826 0.2508 0.071 Uiso 1 2 d SR . .
C5 C 0.0000 0.3656(3) 0.22793(18) 0.0433(13) Uani 1 2 d S . .
C6 C 0.0000 0.3288(3) 0.27508(19) 0.0498(14) Uani 1 2 d S . .
H6 H 0.0000 0.3602 0.3034 0.060 Uiso 1 2 calc SR . .
C7 C 0.0000 0.2475(3) 0.27826(17) 0.0422(12) Uani 1 2 d S . .
C8 C 0.0000 0.1986(3) 0.23545(17) 0.0457(13) Uani 1 2 d S . .
H8 H 0.0000 0.1428 0.2382 0.055 Uiso 1 2 calc SR . .
C9 C 0.0000 0.2340(3) 0.19028(17) 0.0422(12) Uani 1 2 d S . .
C10 C 0.0000 0.3181(3) 0.18457(18) 0.0465(13) Uani 1 2 d S . .
C11 C 0.0000 0.1081(3) 0.1497(2) 0.0521(15) Uani 1 2 d S . .
C12 C 0.0000 0.0722(4) 0.0990(2) 0.0603(16) Uani 1 2 d S . .
C13 C 0.0000 -0.0498(6) 0.0569(3) 0.141(5) Uani 1 2 d S . .
C14 C 0.0000 0.2489(3) 0.3656(2) 0.0490(14) Uani 1 2 d S . .
C15 C 0.0000 0.1924(4) 0.40839(19) 0.0601(16) Uani 1 2 d S . .
C16 C 0.0000 0.1926(7) 0.4955(3) 0.116(4) Uani 1 2 d S . .
H14A H 0.112(5) 0.279(2) 0.3681(12) 0.049(10) Uiso 1 1 d . . .
H11A H -0.112(6) 0.088(2) 0.1659(14) 0.060(12) Uiso 1 1 d . . .
H16A H 0.0000 0.236(4) 0.524(3) 0.09(2) Uiso 1 2 d S . .
H17A H 0.071(9) 0.144(4) 0.495(2) 0.13(3) Uiso 1 1 d . . .
H13A H 0.057(9) -0.104(3) 0.0607(17) 0.12(2) Uiso 1 1 d . . .
H13B H 0.0000 -0.016(8) 0.027(4) 0.20(6) Uiso 1 2 d S . .

loop_
_atom_site_aniso_label
_atom_site_aniso_U_11
_atom_site_aniso_U_22
_atom_site_aniso_U_33
_atom_site_aniso_U_23
_atom_site_aniso_U_13
_atom_site_aniso_U_12
O1 0.084(3) 0.047(2) 0.038(2) -0.0041(16) 0.000 0.000
O2 0.153(5) 0.035(2) 0.044(2) -0.0023(18) 0.000 0.000
O3 0.158(5) 0.045(3) 0.045(3) -0.001(2) 0.000 0.000
O4 0.088(3) 0.045(2) 0.0321(19) -0.0036(16) 0.000 0.000
O5 0.135(4) 0.051(3) 0.039(2) -0.0005(19) 0.000 0.000
O6 0.187(6) 0.038(3) 0.058(3) 0.000(2) 0.000 0.000
C1 0.067(4) 0.049(3) 0.045(3) 0.004(3) 0.000 0.000
C2 0.086(5) 0.060(4) 0.053(4) 0.014(3) 0.000 0.000
C3 0.073(4) 0.032(3) 0.077(4) 0.008(3) 0.000 0.000
C4 0.068(4) 0.054(4) 0.056(4) -0.002(3) 0.000 0.000
C5 0.047(3) 0.035(3) 0.048(3) -0.001(2) 0.000 0.000
C6 0.055(4) 0.051(3) 0.044(3) -0.008(2) 0.000 0.000
C7 0.049(3) 0.036(3) 0.041(3) -0.003(2) 0.000 0.000
C8 0.054(3) 0.042(3) 0.041(3) -0.004(2) 0.000 0.000
C9 0.048(3) 0.040(3) 0.039(3) -0.005(2) 0.000 0.000
C10 0.044(3) 0.055(3) 0.040(3) 0.004(2) 0.000 0.000
C11 0.079(4) 0.031(3) 0.046(3) -0.002(2) 0.000 0.000
C12 0.088(5) 0.053(4) 0.039(3) 0.001(3) 0.000 0.000
C13 0.319(17) 0.047(5) 0.057(5) -0.017(4) 0.000 0.000
C14 0.060(4) 0.044(3) 0.042(3) -0.004(2) 0.000 0.000
C15 0.082(4) 0.062(4) 0.037(3) -0.001(3) 0.000 0.000
C16 0.231(13) 0.077(6) 0.039(4) 0.010(4) 0.000 0.000

loop_
_atom_type_symbol
_atom_type_description
_atom_type_scat_dispersion_real
_atom_type_scat_dispersion_imag
_atom_type_scat_source
C C 0.0033 0.0016 'International Tables Vol C Tables 4.2.6.8 and 6.1.1.4'
H H 0.0000 0.0000 'International Tables Vol C Tables 4.2.6.8 and 6.1.1.4'
O O 0.0106 0.0060 'International Tables Vol C Tables 4.2.6.8 and 6.1.1.4'

loop_
_geom_angle_atom_site_label_1
_geom_angle_atom_site_label_2
_geom_angle_atom_site_label_3
_geom_angle
_geom_angle_site_symmetry_1
_geom_angle_site_symmetry_3
_geom_angle_publ_flag
C9 O1 C11 117.1(4) . . ?
C12 O2 C13 114.5(5) . . ?
C7 O4 C14 116.6(4) . . ?
C15 O5 C16 117.3(6) . . ?
C2 C1 C10 121.0(5) . . ?
C2 C1 H1 119.5 . . ?
C10 C1 H1 119.5 . . ?
C1 C2 C3 120.7(6) . . ?
C1 C2 H2 119.6 . . ?
C3 C2 H2 119.6 . . ?
C4 C3 C2 119.7(5) . . ?
C4 C3 H3 120.1 . . ?
C2 C3 H3 120.1 . . ?
C3 C4 C5 121.6(5) . . ?
C3 C4 H4 119.1 . . ?
C5 C4 H4 119.4 . . ?
C4 C5 C10 118.2(5) . . ?
C4 C5 C6 121.2(5) . . ?
C10 C5 C6 120.6(5) . . ?
C7 C6 C5 119.2(5) . . ?
C7 C6 H6 120.4 . . ?
C5 C6 H6 120.4 . . ?
C6 C7 O4 125.3(4) . . ?
C6 C7 C8 121.3(5) . . ?
O4 C7 C8 113.4(4) . . ?
C9 C8 C7 119.4(5) . . ?
C9 C8 H8 120.3 . . ?
C7 C8 H8 120.3 . . ?
C8 C9 O1 123.8(5) . . ?
C8 C9 C10 121.9(5) . . ?
O1 C9 C10 114.2(4) . . ?
C9 C10 C5 117.5(4) . . ?
C9 C10 C1 123.7(5) . . ?
C5 C10 C1 118.8(5) . . ?
O1 C11 C12 110.0(5) . . ?
O1 C11 H11A 113(3) . . ?
C12 C11 H11A 107(2) . . ?
O3 C12 O2 125.3(5) . . ?
O3 C12 C11 126.1(6) . . ?
O2 C12 C11 108.5(5) . . ?
O2 C13 H13A 111(3) . . ?
O2 C13 H13B 116(7) . . ?
H13A C13 H13B 127(7) . . ?
O4 C14 C15 109.3(5) . . ?
O4 C14 H14A 111(2) . . ?
C15 C14 H14A 107(2) . . ?
O6 C15 O5 124.3(5) . . ?
O6 C15 C14 127.3(5) . . ?
O5 C15 C14 108.4(5) . . ?
O5 C16 H16A 108(4) . . ?
O5 C16 H17A 114(4) . . ?
H16A C16 H17A 127(5) . . ?

loop_
_geom_bond_atom_site_label_1
_geom_bond_atom_site_label_2
_geom_bond_distance
_geom_bond_site_symmetry_2
_geom_bond_publ_flag
O1 C9 1.377(6) . ?
O1 C11 1.395(6) . ?
O2 C12 1.327(7) . ?
O2 C13 1.440(8) . ?
O3 C12 1.191(7) . ?
O4 C7 1.375(6) . ?
O4 C14 1.412(6) . ?
O5 C15 1.333(7) . ?
O5 C16 1.435(9) . ?
O6 C15 1.182(7) . ?
C1 C2 1.359(8) . ?
C1 C10 1.422(7) . ?
C1 H1 0.9300 . ?
C2 C3 1.398(8) . ?
C2 H2 0.9300 . ?
C3 C4 1.371(8) . ?
C3 H3 0.9300 . ?
C4 C5 1.417(8) . ?
C4 H4 0.9300 . ?
C5 C10 1.418(7) . ?
C5 C6 1.419(7) . ?
C6 C7 1.354(8) . ?
C6 H6 0.9300 . ?
C7 C8 1.419(7) . ?
C8 C9 1.361(7) . ?
C8 H8 0.9300 . ?
C9 C10 1.408(7) . ?
C11 C12 1.500(8) . ?
C11 H11A 0.94(4) . ?
C13 H13A 0.99(5) . ?
C13 H13B 0.99(10) . ?
C14 C15 1.495(8) . ?
C14 H14A 0.90(4) . ?
C16 H16A 1.06(7) . ?
C16 H17A 0.93(6) . ?
